data_4035366
loop_
_publ_author_name
'Dong, Chao-Chen'
'Xiang, Jun-Feng'
'Xu, Li-Jin'
'Gong, Han-Yuan'

_publ_section_title
;
 From CO<sub>2</sub> to 4 H-Quinolizin-4-ones: A One-Pot Multicomponent
 Approach via Ag<sub>2</sub>O/Cs<sub>2</sub>CO<sub>3</sub> Orthogonal
 Tandem Catalysis.
;
_journal_issue 16
_journal_name_full 'The Journal of organic chemistry'
_journal_page_first 9561
_journal_page_last 9567
_journal_paper_doi 10.1021/acs.joc.8b01206
_journal_volume 83
_journal_year 2018
_chemical_formula_sum 'C16 H9 N O2'
_chemical_formula_weight 247.24
_space_group_crystal_system monoclinic
_space_group_IT_number 14
_space_group_name_Hall '-P 2yn'
_space_group_name_H-M_alt 'P 1 21/n 1'
_atom_sites_solution_hydrogens geom
_audit_creation_method SHELXL-2014
_cell_angle_alpha 90
_cell_angle_beta 95.16(3)
_cell_angle_gamma 90
_cell_formula_units_Z 4
_cell_length_a 7.3673(15)
_cell_length_b 7.5802(15)
_cell_length_c 19.657(4)
_cell_measurement_reflns_used 1917
_cell_measurement_temperature 173.1500
_cell_measurement_theta_max 24.999
_cell_measurement_theta_min 2.080
_cell_volume 1093.3(4)
_computing_cell_refinement 'CrystalClear (Rigaku Inc., 2007)'
_computing_data_collection 'CrystalClear (Rigaku Inc., 2007)'
_computing_data_reduction 'CrystalClear (Rigaku Inc., 2007)'
_computing_structure_refinement 'SHELXL-2014 (Sheldrick, 2014)'
_computing_structure_solution 'SHELXL-2014 (Sheldrick, 2014)'
_diffrn_ambient_temperature 173.1500
_diffrn_detector_area_resol_mean 28.5714
_diffrn_measured_fraction_theta_full 0.970
_diffrn_measured_fraction_theta_max 0.996
_diffrn_measurement_device
;
Saturn724+ (2x2 bin mode)
;
_diffrn_measurement_method dtprofit.ref
_diffrn_radiation_type MoK\a
_diffrn_radiation_wavelength 0.71073
_diffrn_reflns_av_R_equivalents 0.0485
_diffrn_reflns_av_unetI/netI 0.0264
_diffrn_reflns_Laue_measured_fraction_full 0.970
_diffrn_reflns_Laue_measured_fraction_max 0.996
_diffrn_reflns_limit_h_max 8
_diffrn_reflns_limit_h_min -8
_diffrn_reflns_limit_k_max 9
_diffrn_reflns_limit_k_min -9
_diffrn_reflns_limit_l_max 23
_diffrn_reflns_limit_l_min -23
_diffrn_reflns_number 11209
_diffrn_reflns_point_group_measured_fraction_full 0.970
_diffrn_reflns_point_group_measured_fraction_max 0.996
_diffrn_reflns_theta_full 25.242
_diffrn_reflns_theta_max 24.999
_diffrn_reflns_theta_min 2.080
_exptl_absorpt_coefficient_mu 0.100
_exptl_absorpt_correction_T_max 0.0000
_exptl_absorpt_correction_T_min 0.0000
_exptl_absorpt_correction_type none
_exptl_crystal_colour yellow
_exptl_crystal_density_diffrn 1.502
_exptl_crystal_description plate
_exptl_crystal_F_000 512
_exptl_crystal_size_max 0.20
_exptl_crystal_size_mid 0.11
_exptl_crystal_size_min 0.04
_refine_diff_density_max 0.181
_refine_diff_density_min -0.158
_refine_diff_density_rms 0.035
_refine_ls_extinction_method none
_refine_ls_goodness_of_fit_ref 1.015
_refine_ls_hydrogen_treatment constr
_refine_ls_matrix_type full
_refine_ls_number_parameters 172
_refine_ls_number_reflns 1917
_refine_ls_number_restraints 0
_refine_ls_restrained_S_all 1.015
_refine_ls_R_factor_all 0.0470
_refine_ls_R_factor_gt 0.0451
_refine_ls_shift/su_max 0.000
_refine_ls_shift/su_mean 0.000
_refine_ls_structure_factor_coef Fsqd
_refine_ls_weighting_details 'w=1/[\s^2^(Fo^2^)+(0.0367P)^2^+0.8500P] where P=(Fo^2^+2Fc^2^)/3'
_refine_ls_weighting_scheme calc
_refine_ls_wR_factor_gt 0.1016
_refine_ls_wR_factor_ref 0.1029
_reflns_Friedel_coverage 0.000
_reflns_number_gt 1863
_reflns_number_total 1917
_reflns_threshold_expression 'I > 2\s(I)'
_cod_data_source_file jo8b01206_si_010.cif
_cod_data_source_block a
_cod_depositor_comments
;
The following automatic conversions were performed:

data item '_exptl_absorpt_correction_type' value 'None' was changed
to 'none' in accordance with the
/home/data/users/saulius/crontab/automatic-downloads/current/ACS/lib/dictionaries/cif_core.dic
dictionary named 'cif_core.dic' version 2.4.2 last updated on
2011-04-26.

Automatic conversion script
Id: cif_fix_values 6909 2019-04-08 15:41:33Z antanas 
;
_cod_original_sg_symbol_H-M 'P 21/n'
_cod_database_code 4035366
_shelx_space_group_comment
;
The symmetry employed for this shelxl refinement is uniquely defined
by the following loop, which should always be used as a source of
symmetry information in preference to the above space-group names.
They are only intended as comments.
;
_shelxl_version_number 2014-3

loop_
_space_group_symop_operation_xyz
'x, y, z'
'-x+1/2, y+1/2, -z+1/2'
'-x, -y, -z'
'x-1/2, -y-1/2, z-1/2'

loop_
_atom_site_label
_atom_site_type_symbol
_atom_site_fract_x
_atom_site_fract_y
_atom_site_fract_z
_atom_site_U_iso_or_equiv
_atom_site_adp_type
_atom_site_occupancy
_atom_site_site_symmetry_order
_atom_site_calc_flag
_atom_site_refinement_flags_posn
_atom_site_refinement_flags_adp
N1 N 0.30904(18) 0.45839(19) -0.11229(7) 0.0247(3) Uani 1 1 d . .
O1 O 0.2511(2) 0.71440(18) -0.17377(6) 0.0397(4) Uani 1 1 d . .
O2 O 0.29160(18) 0.23683(17) 0.09956(6) 0.0339(3) Uani 1 1 d . .
C1 C 0.3552(2) 0.3782(3) -0.17165(9) 0.0311(4) Uani 1 1 d . .
H1A H 0.3469 0.4422 -0.2122 0.037 Uiso 1 1 calc R U
C2 C 0.4118(2) 0.2095(3) -0.17187(9) 0.0330(5) Uani 1 1 d . .
H2A H 0.4427 0.1580 -0.2122 0.040 Uiso 1 1 calc R U
C3 C 0.4244(2) 0.1111(3) -0.11105(9) 0.0319(4) Uani 1 1 d . .
H3A H 0.4658 -0.0048 -0.1107 0.038 Uiso 1 1 calc R U
C4 C 0.3754(2) 0.1865(2) -0.05262(9) 0.0271(4) Uani 1 1 d . .
H4A H 0.3818 0.1204 -0.0126 0.032 Uiso 1 1 calc R U
C5 C 0.3151(2) 0.3629(2) -0.05154(8) 0.0232(4) Uani 1 1 d . .
C6 C 0.2621(2) 0.4494(2) 0.00636(8) 0.0219(4) Uani 1 1 d . .
C7 C 0.2523(2) 0.3831(2) 0.07578(9) 0.0240(4) Uani 1 1 d . .
C8 C 0.1842(2) 0.5361(2) 0.11482(8) 0.0235(4) Uani 1 1 d . .
C9 C 0.1508(2) 0.5477(3) 0.18274(9) 0.0289(4) Uani 1 1 d . .
H9A H 0.1671 0.4505 0.2115 0.035 Uiso 1 1 calc R U
C10 C 0.0921(2) 0.7082(3) 0.20695(9) 0.0337(5) Uani 1 1 d . .
H10A H 0.0669 0.7183 0.2523 0.040 Uiso 1 1 calc R U
C11 C 0.0706(2) 0.8535(3) 0.16415(10) 0.0335(5) Uani 1 1 d . .
H11A H 0.0329 0.9604 0.1814 0.040 Uiso 1 1 calc R U
C12 C 0.1048(2) 0.8418(2) 0.09572(9) 0.0286(4) Uani 1 1 d . .
H12A H 0.0910 0.9396 0.0671 0.034 Uiso 1 1 calc R U
C13 C 0.1595(2) 0.6815(2) 0.07147(8) 0.0227(4) Uani 1 1 d . .
C14 C 0.2066(2) 0.6269(2) 0.00259(8) 0.0222(4) Uani 1 1 d . .
C15 C 0.2009(2) 0.7211(2) -0.05658(9) 0.0261(4) Uani 1 1 d . .
H15A H 0.1637 0.8384 -0.0569 0.031 Uiso 1 1 calc R U
C16 C 0.2511(2) 0.6425(2) -0.11793(9) 0.0280(4) Uani 1 1 d . .

loop_
_atom_site_aniso_label
_atom_site_aniso_U_11
_atom_site_aniso_U_22
_atom_site_aniso_U_33
_atom_site_aniso_U_23
_atom_site_aniso_U_13
_atom_site_aniso_U_12
N1 0.0236(7) 0.0289(8) 0.0217(7) -0.0021(6) 0.0022(6) -0.0022(6)
O1 0.0555(9) 0.0402(8) 0.0232(7) 0.0067(6) 0.0025(6) -0.0036(7)
O2 0.0437(8) 0.0274(7) 0.0311(7) 0.0066(6) 0.0054(6) 0.0061(6)
C1 0.0270(9) 0.0468(12) 0.0199(9) -0.0056(8) 0.0035(7) -0.0040(8)
C2 0.0261(9) 0.0449(12) 0.0288(10) -0.0139(9) 0.0054(7) 0.0008(8)
C3 0.0248(9) 0.0333(10) 0.0373(11) -0.0099(8) 0.0022(8) 0.0019(8)
C4 0.0230(8) 0.0286(9) 0.0294(9) -0.0027(7) 0.0011(7) 0.0006(7)
C5 0.0176(8) 0.0293(9) 0.0223(9) -0.0014(7) -0.0002(6) -0.0044(7)
C6 0.0190(8) 0.0237(9) 0.0227(9) -0.0017(7) 0.0005(6) -0.0008(7)
C7 0.0199(8) 0.0253(9) 0.0267(9) -0.0001(7) 0.0010(7) -0.0007(7)
C8 0.0188(8) 0.0277(9) 0.0235(9) -0.0013(7) 0.0002(6) -0.0020(7)
C9 0.0260(9) 0.0380(11) 0.0226(9) 0.0010(8) 0.0011(7) -0.0043(8)
C10 0.0310(10) 0.0454(12) 0.0257(9) -0.0110(9) 0.0072(8) -0.0048(9)
C11 0.0304(9) 0.0345(10) 0.0362(11) -0.0139(8) 0.0056(8) 0.0006(8)
C12 0.0268(9) 0.0265(9) 0.0321(10) -0.0042(8) 0.0008(7) 0.0007(7)
C13 0.0172(8) 0.0275(9) 0.0232(9) -0.0025(7) 0.0002(6) -0.0034(7)
C14 0.0184(8) 0.0240(9) 0.0235(9) -0.0016(7) -0.0006(6) -0.0032(7)
C15 0.0272(9) 0.0239(9) 0.0267(9) 0.0007(7) 0.0005(7) -0.0008(7)
C16 0.0292(9) 0.0307(10) 0.0237(9) 0.0030(7) 0.0000(7) -0.0059(8)

loop_
_atom_type_symbol
_atom_type_description
_atom_type_scat_dispersion_real
_atom_type_scat_dispersion_imag
_atom_type_scat_source
C C 0.0033 0.0016 'International Tables Vol C Tables 4.2.6.8 and 6.1.1.4'
H H 0.0000 0.0000 'International Tables Vol C Tables 4.2.6.8 and 6.1.1.4'
N N 0.0061 0.0033 'International Tables Vol C Tables 4.2.6.8 and 6.1.1.4'
O O 0.0106 0.0060 'International Tables Vol C Tables 4.2.6.8 and 6.1.1.4'

loop_
_geom_angle_atom_site_label_1
_geom_angle_atom_site_label_2
_geom_angle_atom_site_label_3
_geom_angle
C1 N1 C5 120.16(16)
C1 N1 C16 116.59(15)
C5 N1 C16 123.24(14)
C2 C1 N1 121.31(18)
C2 C1 H1A 119.3
N1 C1 H1A 119.3
C1 C2 C3 119.89(17)
C1 C2 H2A 120.1
C3 C2 H2A 120.1
C4 C3 C2 119.57(18)
C4 C3 H3A 120.2
C2 C3 H3A 120.2
C3 C4 C5 121.27(17)
C3 C4 H4A 119.4
C5 C4 H4A 119.4
N1 C5 C6 117.62(16)
N1 C5 C4 117.76(15)
C6 C5 C4 124.62(16)
C5 C6 C14 120.44(16)
C5 C6 C7 129.74(16)
C14 C6 C7 109.82(14)
O2 C7 C6 129.46(16)
O2 C7 C8 125.53(16)
C6 C7 C8 105.00(14)
C9 C8 C13 121.00(16)
C9 C8 C7 129.76(16)
C13 C8 C7 109.22(14)
C8 C9 C10 118.33(17)
C8 C9 H9A 120.8
C10 C9 H9A 120.8
C11 C10 C9 120.64(17)
C11 C10 H10A 119.7
C9 C10 H10A 119.7
C10 C11 C12 121.00(17)
C10 C11 H11A 119.5
C12 C11 H11A 119.5
C13 C12 C11 118.26(17)
C13 C12 H12A 120.9
C11 C12 H12A 120.9
C12 C13 C8 120.75(16)
C12 C13 C14 131.26(16)
C8 C13 C14 107.96(14)
C15 C14 C6 122.19(16)
C15 C14 C13 129.82(16)
C6 C14 C13 107.99(14)
C14 C15 C16 120.91(16)
C14 C15 H15A 119.5
C16 C15 H15A 119.5
O1 C16 C15 126.41(18)
O1 C16 N1 118.00(16)
C15 C16 N1 115.59(15)

loop_
_geom_bond_atom_site_label_1
_geom_bond_atom_site_label_2
_geom_bond_distance
N1 C1 1.385(2)
N1 C5 1.394(2)
N1 C16 1.461(2)
O1 C16 1.225(2)
O2 C7 1.228(2)
C1 C2 1.345(3)
C1 H1A 0.9300
C2 C3 1.405(3)
C2 H2A 0.9300
C3 C4 1.361(2)
C3 H3A 0.9300
C4 C5 1.409(2)
C4 H4A 0.9300
C5 C6 1.399(2)
C6 C14 1.407(2)
C6 C7 1.462(2)
C7 C8 1.502(2)
C8 C9 1.382(2)
C8 C13 1.395(2)
C9 C10 1.390(3)
C9 H9A 0.9300
C10 C11 1.386(3)
C10 H10A 0.9300
C11 C12 1.393(3)
C11 H11A 0.9300
C12 C13 1.379(2)
C12 H12A 0.9300
C13 C14 1.486(2)
C14 C15 1.362(2)
C15 C16 1.424(3)
C15 H15A 0.9300

loop_
_geom_torsion_atom_site_label_1
_geom_torsion_atom_site_label_2
_geom_torsion_atom_site_label_3
_geom_torsion_atom_site_label_4
_geom_torsion
C5 N1 C1 C2 -2.0(2)
C16 N1 C1 C2 179.41(16)
N1 C1 C2 C3 0.2(3)
C1 C2 C3 C4 1.3(3)
C2 C3 C4 C5 -1.1(3)
C1 N1 C5 C6 -178.25(14)
C16 N1 C5 C6 0.2(2)
C1 N1 C5 C4 2.2(2)
C16 N1 C5 C4 -179.35(14)
C3 C4 C5 N1 -0.6(2)
C3 C4 C5 C6 179.83(16)
N1 C5 C6 C14 -0.6(2)
C4 C5 C6 C14 179.00(15)
N1 C5 C6 C7 179.08(15)
C4 C5 C6 C7 -1.4(3)
C5 C6 C7 O2 1.5(3)
C14 C6 C7 O2 -178.82(17)
C5 C6 C7 C8 -179.34(16)
C14 C6 C7 C8 0.32(17)
O2 C7 C8 C9 -0.3(3)
C6 C7 C8 C9 -179.51(16)
O2 C7 C8 C13 178.19(16)
C6 C7 C8 C13 -0.99(18)
C13 C8 C9 C10 -0.1(2)
C7 C8 C9 C10 178.26(16)
C8 C9 C10 C11 -1.0(3)
C9 C10 C11 C12 0.9(3)
C10 C11 C12 C13 0.4(3)
C11 C12 C13 C8 -1.5(2)
C11 C12 C13 C14 -179.64(16)
C9 C8 C13 C12 1.4(2)
C7 C8 C13 C12 -177.27(14)
C9 C8 C13 C14 179.92(14)
C7 C8 C13 C14 1.25(18)
C5 C6 C14 C15 0.4(2)
C7 C6 C14 C15 -179.34(15)
C5 C6 C14 C13 -179.88(14)
C7 C6 C14 C13 0.41(17)
C12 C13 C14 C15 -3.0(3)
C8 C13 C14 C15 178.68(16)
C12 C13 C14 C6 177.26(17)
C8 C13 C14 C6 -1.05(18)
C6 C14 C15 C16 0.2(3)
C13 C14 C15 C16 -179.51(15)
C14 C15 C16 O1 179.96(17)
C14 C15 C16 N1 -0.5(2)
C1 N1 C16 O1 -1.6(2)
C5 N1 C16 O1 179.88(15)
C1 N1 C16 C15 178.81(15)
C5 N1 C16 C15 0.3(2)
